data_7033179
loop_
_publ_author_name
'Santoro, Amedeo'
'Sambiagio, Carlo'
'McGowan, Patrick C.'
'Halcrow, Malcolm A.'

_publ_section_title
;
 Synthesis and coordination chemistry of 1,1,1-tris-(pyrid-2-yl)ethane.
;
_journal_issue 3
_journal_name_full 'Dalton transactions (Cambridge, England : 2003)'
_journal_page_first 1060
_journal_page_last 1069
_journal_paper_doi 10.1039/c4dt02824d
_journal_volume 44
_journal_year 2015
_chemical_formula_moiety 'C34 H30 Ag N6, N O3'
_chemical_formula_sum 'C34 H30 Ag N7 O3'
_chemical_formula_weight 692.52
_chemical_name_systematic
; 
Bis[1,1,1-tris(pyrid-2-yl)ethane]silver(I) nitrate 
;
_space_group_IT_number 2
_symmetry_cell_setting triclinic
_symmetry_space_group_name_Hall '-P 1'
_symmetry_space_group_name_H-M 'P -1'
_atom_sites_solution_hydrogens geom
_atom_sites_solution_primary direct
_atom_sites_solution_secondary difmap
_audit_creation_method SHELXL-97
_cell_angle_alpha 99.769(2)
_cell_angle_beta 104.448(2)
_cell_angle_gamma 100.675(2)
_cell_formula_units_Z 2
_cell_length_a 9.1661(2)
_cell_length_b 10.4860(3)
_cell_length_c 16.6632(5)
_cell_measurement_reflns_used 8096
_cell_measurement_temperature 100(2)
_cell_measurement_theta_max 73.73
_cell_measurement_theta_min 4.43
_cell_volume 1484.36(7)
_computing_cell_refinement 'CrysAlisPro, Agilent Technologies'
_computing_data_collection 'CrysAlisPro, Agilent Technologies'
_computing_data_reduction 'CrysAlisPro, Agilent Technologies'
_computing_molecular_graphics 'XSEED (Barbour, 2001)'
_computing_publication_material 'local program'
_computing_structure_refinement 'SHELXL-97 (Sheldrick, 1997)'
_computing_structure_solution 'SHELXS-97 (Sheldrick, 1990)'
_diffrn_ambient_temperature 100(2)
_diffrn_detector_area_resol_mean 5.3095
_diffrn_measured_fraction_theta_full 0.967
_diffrn_measured_fraction_theta_max 0.967
_diffrn_measurement_device_type 'SuperNova, Dual, Cu at zero, Atlas'
_diffrn_measurement_method '\w scans'
_diffrn_radiation_monochromator mirror
_diffrn_radiation_source 'SuperNova (Cu) X-ray Source'
_diffrn_radiation_type CuK\a
_diffrn_radiation_wavelength 1.54184
_diffrn_reflns_av_R_equivalents 0.0313
_diffrn_reflns_av_sigmaI/netI 0.0360
_diffrn_reflns_limit_h_max 10
_diffrn_reflns_limit_h_min -10
_diffrn_reflns_limit_k_max 12
_diffrn_reflns_limit_k_min -9
_diffrn_reflns_limit_l_max 15
_diffrn_reflns_limit_l_min -19
_diffrn_reflns_number 10611
_diffrn_reflns_theta_full 66.60
_diffrn_reflns_theta_max 66.60
_diffrn_reflns_theta_min 4.41
_diffrn_standards_decay_% 0
_diffrn_standards_interval_count 0
_diffrn_standards_interval_time 0
_diffrn_standards_number 0
_exptl_absorpt_coefficient_mu 5.848
_exptl_absorpt_correction_T_max 1.000
_exptl_absorpt_correction_T_min 0.899
_exptl_absorpt_correction_type multi-scan
_exptl_absorpt_process_details
; 
CrysAlisPro, Agilent Technologies,
Version 1.171.36.24 (release 03-12-2012 CrysAlis171 .NET)
Empirical absorption correction using spherical harmonics,
 implemented in SCALE3 ABSPACK scaling algorithm.
;
_exptl_crystal_colour colourless
_exptl_crystal_density_diffrn 1.549
_exptl_crystal_density_method 'not measured'
_exptl_crystal_description block
_exptl_crystal_F_000 708
_exptl_crystal_size_max 0.18
_exptl_crystal_size_mid 0.15
_exptl_crystal_size_min 0.09
_refine_diff_density_max 0.638
_refine_diff_density_min -0.414
_refine_diff_density_rms 0.065
_refine_ls_extinction_method none
_refine_ls_goodness_of_fit_ref 1.043
_refine_ls_hydrogen_treatment constr
_refine_ls_matrix_type full
_refine_ls_number_parameters 408
_refine_ls_number_reflns 5059
_refine_ls_number_restraints 0
_refine_ls_restrained_S_all 1.043
_refine_ls_R_factor_all 0.0263
_refine_ls_R_factor_gt 0.0244
_refine_ls_shift/su_max 0.003
_refine_ls_shift/su_mean 0.000
_refine_ls_structure_factor_coef Fsqd
_refine_ls_weighting_details 'calc w=1/[\s^2^(Fo^2^)+(0.0315P)^2^+0.0816P] where P=(Fo^2^+2Fc^2^)/3'
_refine_ls_weighting_scheme calc
_refine_ls_wR_factor_gt 0.0583
_refine_ls_wR_factor_ref 0.0599
_reflns_number_gt 4792
_reflns_number_total 5059
_reflns_threshold_expression >2sigma(I)
_cod_data_source_file c4dt02824d3.cif
_cod_data_source_block as164247
_cod_depositor_comments 'Adding full bibliography for 7033173--7033183.cif.'
_cod_database_code 7033179

loop_
_symmetry_equiv_pos_as_xyz
'x, y, z'
'-x, -y, -z'

loop_
_atom_site_label
_atom_site_type_symbol
_atom_site_fract_x
_atom_site_fract_y
_atom_site_fract_z
_atom_site_U_iso_or_equiv
_atom_site_adp_type
_atom_site_occupancy
_atom_site_symmetry_multiplicity
_atom_site_calc_flag
_atom_site_refinement_flags
Ag1 Ag 0.256567(16) 0.771068(13) 0.761177(8) 0.01640(6) Uani 1 1 d .
C1 C -0.0521(2) 1.0220(2) 0.60390(13) 0.0170(4) Uani 1 1 d .
H1A H -0.0964 0.9689 0.5454 0.025 Uiso 1 1 calc R
H1B H 0.0236 1.1020 0.6049 0.025 Uiso 1 1 calc R
H1C H -0.1351 1.0480 0.6254 0.025 Uiso 1 1 calc R
C2 C 0.0288(2) 0.93877(19) 0.66047(12) 0.0126(4) Uani 1 1 d .
N1 N 0.1857(2) 0.96193(16) 0.80716(10) 0.0158(3) Uani 1 1 d .
C3 C 0.0955(2) 1.01725(19) 0.75360(12) 0.0127(4) Uani 1 1 d .
C4 C 0.0650(2) 1.1400(2) 0.78223(13) 0.0166(4) Uani 1 1 d .
H4 H 0.0022 1.1792 0.7438 0.020 Uiso 1 1 calc R
C5 C 0.1277(2) 1.2039(2) 0.86766(14) 0.0196(4) Uani 1 1 d .
H5 H 0.1072 1.2869 0.8883 0.024 Uiso 1 1 calc R
C6 C 0.2198(3) 1.1464(2) 0.92226(13) 0.0213(4) Uani 1 1 d .
H6 H 0.2637 1.1886 0.9809 0.026 Uiso 1 1 calc R
C7 C 0.2466(2) 1.0252(2) 0.88926(13) 0.0181(4) Uani 1 1 d .
H7 H 0.3108 0.9853 0.9264 0.022 Uiso 1 1 calc R
N2 N -0.02401(19) 0.70964(17) 0.67993(10) 0.0145(3) Uani 1 1 d .
C8 C -0.0862(2) 0.80867(19) 0.65676(11) 0.0133(4) Uani 1 1 d .
C9 C -0.2467(2) 0.7932(2) 0.63108(12) 0.0178(4) Uani 1 1 d .
H9 H -0.2893 0.8651 0.6166 0.021 Uiso 1 1 calc R
C10 C -0.3436(2) 0.6723(2) 0.62679(13) 0.0219(4) Uani 1 1 d .
H10 H -0.4530 0.6603 0.6089 0.026 Uiso 1 1 calc R
C11 C -0.2791(3) 0.5690(2) 0.64881(13) 0.0215(4) Uani 1 1 d .
H11 H -0.3427 0.4844 0.6453 0.026 Uiso 1 1 calc R
C12 C -0.1187(3) 0.5933(2) 0.67615(13) 0.0183(4) Uani 1 1 d .
H12 H -0.0735 0.5239 0.6931 0.022 Uiso 1 1 calc R
N3 N 0.1118(2) 0.80727(17) 0.55282(10) 0.0148(3) Uani 1 1 d .
C13 C 0.1586(2) 0.90681(19) 0.62298(12) 0.0126(4) Uani 1 1 d .
C14 C 0.3097(2) 0.98650(19) 0.65225(12) 0.0146(4) Uani 1 1 d .
H14 H 0.3401 1.0559 0.7021 0.017 Uiso 1 1 calc R
C15 C 0.4150(2) 0.9631(2) 0.60768(13) 0.0173(4) Uani 1 1 d .
H15 H 0.5183 1.0163 0.6266 0.021 Uiso 1 1 calc R
C16 C 0.3670(2) 0.8610(2) 0.53518(13) 0.0174(4) Uani 1 1 d .
H16 H 0.4359 0.8431 0.5029 0.021 Uiso 1 1 calc R
C17 C 0.2146(2) 0.7854(2) 0.51098(12) 0.0158(4) Uani 1 1 d .
H17 H 0.1821 0.7143 0.4619 0.019 Uiso 1 1 calc R
C18 C 0.5305(2) 0.4702(2) 0.88545(12) 0.0166(4) Uani 1 1 d .
H18A H 0.5895 0.5185 0.9437 0.025 Uiso 1 1 calc R
H18B H 0.6002 0.4349 0.8565 0.025 Uiso 1 1 calc R
H18C H 0.4489 0.3965 0.8871 0.025 Uiso 1 1 calc R
C19 C 0.4561(2) 0.56597(19) 0.83687(12) 0.0124(4) Uani 1 1 d .
N4 N 0.5267(2) 0.79359(17) 0.81841(10) 0.0158(3) Uani 1 1 d .
C20 C 0.5793(2) 0.6877(2) 0.83721(11) 0.0136(4) Uani 1 1 d .
C21 C 0.7365(2) 0.6890(2) 0.85616(12) 0.0186(4) Uani 1 1 d .
H21 H 0.7709 0.6113 0.8658 0.022 Uiso 1 1 calc R
C22 C 0.8421(3) 0.8052(2) 0.86077(13) 0.0246(5) Uani 1 1 d .
H22 H 0.9499 0.8084 0.8743 0.030 Uiso 1 1 calc R
C23 C 0.7889(3) 0.9159(2) 0.84554(13) 0.0250(5) Uani 1 1 d .
H23 H 0.8593 0.9978 0.8506 0.030 Uiso 1 1 calc R
C24 C 0.6300(3) 0.9052(2) 0.82258(13) 0.0206(4) Uani 1 1 d .
H24 H 0.5929 0.9801 0.8092 0.025 Uiso 1 1 calc R
N5 N 0.2742(2) 0.55961(16) 0.69984(10) 0.0151(3) Uani 1 1 d .
C25 C 0.3692(2) 0.49566(19) 0.74360(12) 0.0121(4) Uani 1 1 d .
C26 C 0.3914(2) 0.3755(2) 0.70482(13) 0.0165(4) Uani 1 1 d .
H26 H 0.4572 0.3301 0.7366 0.020 Uiso 1 1 calc R
C27 C 0.3154(3) 0.3226(2) 0.61858(14) 0.0205(4) Uani 1 1 d .
H27 H 0.3302 0.2411 0.5908 0.025 Uiso 1 1 calc R
C28 C 0.2191(2) 0.3888(2) 0.57378(13) 0.0202(4) Uani 1 1 d .
H28 H 0.1668 0.3545 0.5149 0.024 Uiso 1 1 calc R
C29 C 0.2007(2) 0.5069(2) 0.61703(13) 0.0175(4) Uani 1 1 d .
H29 H 0.1332 0.5526 0.5868 0.021 Uiso 1 1 calc R
N6 N 0.4221(2) 0.71050(16) 0.95785(10) 0.0150(3) Uani 1 1 d .
C30 C 0.3485(2) 0.61342(19) 0.88717(12) 0.0124(4) Uani 1 1 d .
C31 C 0.1926(2) 0.55042(19) 0.86850(12) 0.0147(4) Uani 1 1 d .
H31 H 0.1428 0.4834 0.8178 0.018 Uiso 1 1 calc R
C32 C 0.1107(2) 0.5867(2) 0.92488(13) 0.0179(4) Uani 1 1 d .
H32 H 0.0045 0.5439 0.9137 0.021 Uiso 1 1 calc R
C33 C 0.1862(3) 0.6864(2) 0.99786(13) 0.0187(4) Uani 1 1 d .
H33 H 0.1334 0.7133 1.0377 0.022 Uiso 1 1 calc R
C34 C 0.3408(3) 0.7452(2) 1.01050(12) 0.0176(4) Uani 1 1 d .
H34 H 0.3921 0.8145 1.0598 0.021 Uiso 1 1 calc R
N7 N 0.73903(19) 0.26625(16) 0.75025(10) 0.0149(3) Uani 1 1 d .
O1 O 0.64831(19) 0.19793(15) 0.78049(10) 0.0247(3) Uani 1 1 d .
O2 O 0.7258(2) 0.23809(18) 0.67298(10) 0.0319(4) Uani 1 1 d .
O3 O 0.84277(19) 0.36333(17) 0.79813(10) 0.0298(4) Uani 1 1 d .

loop_
_atom_site_aniso_label
_atom_site_aniso_U_11
_atom_site_aniso_U_22
_atom_site_aniso_U_33
_atom_site_aniso_U_23
_atom_site_aniso_U_13
_atom_site_aniso_U_12
Ag1 0.02027(9) 0.01564(9) 0.01400(8) 0.00244(6) 0.00307(6) 0.00946(6)
C1 0.0201(10) 0.0192(10) 0.0146(9) 0.0064(8) 0.0055(8) 0.0093(8)
C2 0.0160(9) 0.0131(9) 0.0101(8) 0.0038(7) 0.0041(7) 0.0053(8)
N1 0.0201(8) 0.0148(8) 0.0119(8) 0.0013(6) 0.0052(7) 0.0036(7)
C3 0.0139(9) 0.0127(9) 0.0128(9) 0.0032(7) 0.0064(7) 0.0026(7)
C4 0.0170(9) 0.0143(9) 0.0197(10) 0.0032(8) 0.0085(8) 0.0031(8)
C5 0.0239(11) 0.0127(9) 0.0224(10) -0.0016(8) 0.0132(9) 0.0008(8)
C6 0.0230(11) 0.0209(10) 0.0137(9) -0.0044(8) 0.0058(8) -0.0033(9)
C7 0.0198(10) 0.0201(10) 0.0109(9) 0.0013(8) 0.0015(8) 0.0023(8)
N2 0.0158(8) 0.0143(8) 0.0135(7) 0.0038(6) 0.0047(6) 0.0023(7)
C8 0.0146(9) 0.0163(9) 0.0078(8) 0.0006(7) 0.0029(7) 0.0032(8)
C9 0.0168(10) 0.0224(10) 0.0133(9) 0.0006(8) 0.0040(8) 0.0063(8)
C10 0.0142(10) 0.0287(11) 0.0203(10) 0.0016(9) 0.0064(8) 0.0007(9)
C11 0.0227(11) 0.0204(10) 0.0181(10) 0.0007(8) 0.0081(8) -0.0025(9)
C12 0.0239(11) 0.0172(10) 0.0156(9) 0.0051(8) 0.0085(8) 0.0038(8)
N3 0.0181(8) 0.0157(8) 0.0101(7) 0.0028(6) 0.0037(6) 0.0033(7)
C13 0.0174(10) 0.0143(9) 0.0088(8) 0.0056(7) 0.0047(7) 0.0061(8)
C14 0.0173(10) 0.0138(9) 0.0123(9) 0.0024(7) 0.0045(8) 0.0032(8)
C15 0.0155(10) 0.0189(10) 0.0185(10) 0.0062(8) 0.0057(8) 0.0036(8)
C16 0.0196(10) 0.0233(10) 0.0152(9) 0.0075(8) 0.0102(8) 0.0097(8)
C17 0.0223(10) 0.0166(9) 0.0096(8) 0.0028(7) 0.0050(8) 0.0067(8)
C18 0.0211(10) 0.0186(9) 0.0132(9) 0.0062(8) 0.0051(8) 0.0094(8)
C19 0.0150(9) 0.0125(9) 0.0102(8) 0.0022(7) 0.0033(7) 0.0050(8)
N4 0.0179(8) 0.0153(8) 0.0134(8) 0.0036(6) 0.0040(7) 0.0025(7)
C20 0.0157(9) 0.0177(9) 0.0059(8) -0.0004(7) 0.0036(7) 0.0028(8)
C21 0.0167(10) 0.0246(11) 0.0130(9) 0.0002(8) 0.0049(8) 0.0044(8)
C22 0.0182(10) 0.0352(12) 0.0175(10) 0.0015(9) 0.0068(8) 0.0009(9)
C23 0.0276(12) 0.0253(11) 0.0163(10) 0.0003(8) 0.0098(9) -0.0086(9)
C24 0.0285(11) 0.0157(10) 0.0168(10) 0.0028(8) 0.0097(9) 0.0001(9)
N5 0.0181(8) 0.0157(8) 0.0111(8) 0.0019(6) 0.0043(6) 0.0040(7)
C25 0.0128(9) 0.0118(9) 0.0122(9) 0.0033(7) 0.0053(7) 0.0010(7)
C26 0.0171(10) 0.0137(9) 0.0181(10) 0.0021(8) 0.0063(8) 0.0023(8)
C27 0.0237(11) 0.0140(9) 0.0200(10) -0.0037(8) 0.0069(9) 0.0016(8)
C28 0.0217(10) 0.0214(10) 0.0120(9) -0.0034(8) 0.0044(8) -0.0012(9)
C29 0.0183(10) 0.0208(10) 0.0123(9) 0.0036(8) 0.0028(8) 0.0044(8)
N6 0.0182(8) 0.0154(8) 0.0114(7) 0.0026(6) 0.0043(7) 0.0047(7)
C30 0.0159(9) 0.0130(9) 0.0098(8) 0.0049(7) 0.0034(7) 0.0055(8)
C31 0.0172(10) 0.0133(9) 0.0130(9) 0.0026(7) 0.0042(7) 0.0031(8)
C32 0.0146(9) 0.0211(10) 0.0202(10) 0.0070(8) 0.0063(8) 0.0058(8)
C33 0.0216(10) 0.0248(10) 0.0157(9) 0.0064(8) 0.0112(8) 0.0108(9)
C34 0.0254(11) 0.0168(9) 0.0114(9) 0.0029(7) 0.0055(8) 0.0069(8)
N7 0.0172(8) 0.0143(8) 0.0143(8) 0.0018(6) 0.0048(7) 0.0077(7)
O1 0.0315(9) 0.0197(7) 0.0243(8) 0.0071(6) 0.0123(7) 0.0014(6)
O2 0.0413(10) 0.0355(9) 0.0161(8) -0.0001(7) 0.0125(7) 0.0026(8)
O3 0.0268(8) 0.0258(8) 0.0266(8) -0.0020(7) 0.0031(7) -0.0052(7)

loop_
_atom_type_symbol
_atom_type_description
_atom_type_scat_dispersion_real
_atom_type_scat_dispersion_imag
_atom_type_scat_source
C C 0.0181 0.0091 'International Tables Vol C Tables 4.2.6.8 and 6.1.1.4'
H H 0.0000 0.0000 'International Tables Vol C Tables 4.2.6.8 and 6.1.1.4'
Ag Ag 0.1306 4.2820 'International Tables Vol C Tables 4.2.6.8 and 6.1.1.4'
N N 0.0311 0.0180 'International Tables Vol C Tables 4.2.6.8 and 6.1.1.4'
O O 0.0492 0.0322 'International Tables Vol C Tables 4.2.6.8 and 6.1.1.4'

loop_
_geom_angle_atom_site_label_1
_geom_angle_atom_site_label_2
_geom_angle_atom_site_label_3
_geom_angle
N1 Ag1 N5 168.12(6)
N1 Ag1 N4 111.29(6)
N5 Ag1 N4 80.58(6)
N1 Ag1 N2 79.52(6)
N5 Ag1 N2 88.65(6)
N4 Ag1 N2 168.63(6)
C2 C1 H1A 109.5
C2 C1 H1B 109.5
H1A C1 H1B 109.5
C2 C1 H1C 109.5
H1A C1 H1C 109.5
H1B C1 H1C 109.5
C13 C2 C3 111.10(16)
C13 C2 C1 105.21(15)
C3 C2 C1 111.07(16)
C13 C2 C8 110.13(15)
C3 C2 C8 108.73(15)
C1 C2 C8 110.59(16)
C7 N1 C3 119.42(18)
C7 N1 Ag1 118.25(14)
C3 N1 Ag1 122.13(13)
N1 C3 C4 120.90(18)
N1 C3 C2 116.60(17)
C4 C3 C2 122.50(18)
C5 C4 C3 119.1(2)
C5 C4 H4 120.5
C3 C4 H4 120.5
C6 C5 C4 119.7(2)
C6 C5 H5 120.1
C4 C5 H5 120.1
C5 C6 C7 118.10(18)
C5 C6 H6 121.0
C7 C6 H6 121.0
N1 C7 C6 122.8(2)
N1 C7 H7 118.6
C6 C7 H7 118.6
C8 N2 C12 118.98(18)
C8 N2 Ag1 116.71(12)
C12 N2 Ag1 122.50(14)
N2 C8 C9 121.00(18)
N2 C8 C2 116.46(17)
C9 C8 C2 122.54(18)
C10 C9 C8 119.6(2)
C10 C9 H9 120.2
C8 C9 H9 120.2
C11 C10 C9 119.3(2)
C11 C10 H10 120.3
C9 C10 H10 120.3
C10 C11 C12 117.69(19)
C10 C11 H11 121.2
C12 C11 H11 121.2
N2 C12 C11 123.4(2)
N2 C12 H12 118.3
C11 C12 H12 118.3
C17 N3 C13 118.11(17)
N3 C13 C14 121.92(18)
N3 C13 C2 115.07(17)
C14 C13 C2 122.45(17)
C15 C14 C13 119.29(18)
C15 C14 H14 120.4
C13 C14 H14 120.4
C16 C15 C14 118.94(19)
C16 C15 H15 120.5
C14 C15 H15 120.5
C15 C16 C17 118.03(18)
C15 C16 H16 121.0
C17 C16 H16 121.0
N3 C17 C16 123.70(18)
N3 C17 H17 118.1
C16 C17 H17 118.1
C19 C18 H18A 109.5
C19 C18 H18B 109.5
H18A C18 H18B 109.5
C19 C18 H18C 109.5
H18A C18 H18C 109.5
H18B C18 H18C 109.5
C20 C19 C25 107.98(15)
C20 C19 C30 108.75(15)
C25 C19 C30 112.95(16)
C20 C19 C18 111.27(16)
C25 C19 C18 111.08(16)
C30 C19 C18 104.82(15)
C24 N4 C20 118.56(18)
C24 N4 Ag1 121.22(14)
C20 N4 Ag1 119.69(13)
N4 C20 C21 121.68(19)
N4 C20 C19 116.08(17)
C21 C20 C19 122.25(18)
C22 C21 C20 119.1(2)
C22 C21 H21 120.5
C20 C21 H21 120.5
C23 C22 C21 119.2(2)
C23 C22 H22 120.4
C21 C22 H22 120.4
C22 C23 C24 118.5(2)
C22 C23 H23 120.8
C24 C23 H23 120.8
N4 C24 C23 122.8(2)
N4 C24 H24 118.6
C23 C24 H24 118.6
C29 N5 C25 119.31(18)
C29 N5 Ag1 119.38(14)
C25 N5 Ag1 120.96(12)
N5 C25 C26 121.13(18)
N5 C25 C19 116.28(17)
C26 C25 C19 122.54(18)
C25 C26 C27 118.9(2)
C25 C26 H26 120.5
C27 C26 H26 120.5
C28 C27 C26 119.82(19)
C28 C27 H27 120.1
C26 C27 H27 120.1
C27 C28 C29 118.00(19)
C27 C28 H28 121.0
C29 C28 H28 121.0
N5 C29 C28 122.8(2)
N5 C29 H29 118.6
C28 C29 H29 118.6
C34 N6 C30 117.92(17)
N6 C30 C31 121.97(17)
N6 C30 C19 114.30(17)
C31 C30 C19 123.19(17)
C32 C31 C30 119.14(18)
C32 C31 H31 120.4
C30 C31 H31 120.4
C31 C32 C33 119.09(19)
C31 C32 H32 120.5
C33 C32 H32 120.5
C34 C33 C32 117.78(18)
C34 C33 H33 121.1
C32 C33 H33 121.1
N6 C34 C33 124.08(19)
N6 C34 H34 118.0
C33 C34 H34 118.0
O2 N7 O3 120.02(17)
O2 N7 O1 120.17(17)
O3 N7 O1 119.81(17)

loop_
_geom_bond_atom_site_label_1
_geom_bond_atom_site_label_2
_geom_bond_distance
Ag1 N1 2.2857(17)
Ag1 N5 2.3309(17)
Ag1 N4 2.3716(18)
Ag1 N2 2.4930(17)
C1 C2 1.539(3)
C1 H1A 0.9800
C1 H1B 0.9800
C1 H1C 0.9800
C2 C13 1.538(3)
C2 C3 1.538(3)
C2 C8 1.543(3)
N1 C7 1.341(3)
N1 C3 1.342(3)
C3 C4 1.398(3)
C4 C5 1.390(3)
C4 H4 0.9500
C5 C6 1.377(3)
C5 H5 0.9500
C6 C7 1.387(3)
C6 H6 0.9500
C7 H7 0.9500
N2 C8 1.341(3)
N2 C12 1.342(3)
C8 C9 1.396(3)
C9 C10 1.386(3)
C9 H9 0.9500
C10 C11 1.386(3)
C10 H10 0.9500
C11 C12 1.387(3)
C11 H11 0.9500
C12 H12 0.9500
N3 C17 1.334(3)
N3 C13 1.345(3)
C13 C14 1.397(3)
C14 C15 1.388(3)
C14 H14 0.9500
C15 C16 1.386(3)
C15 H15 0.9500
C16 C17 1.394(3)
C16 H16 0.9500
C17 H17 0.9500
C18 C19 1.543(3)
C18 H18A 0.9800
C18 H18B 0.9800
C18 H18C 0.9800
C19 C20 1.538(3)
C19 C25 1.539(3)
C19 C30 1.541(3)
N4 C24 1.342(3)
N4 C20 1.343(3)
C20 C21 1.393(3)
C21 C22 1.386(3)
C21 H21 0.9500
C22 C23 1.379(4)
C22 H22 0.9500
C23 C24 1.388(3)
C23 H23 0.9500
C24 H24 0.9500
N5 C29 1.343(3)
N5 C25 1.343(3)
C25 C26 1.389(3)
C26 C27 1.395(3)
C26 H26 0.9500
C27 C28 1.375(3)
C27 H27 0.9500
C28 C29 1.385(3)
C28 H28 0.9500
C29 H29 0.9500
N6 C34 1.333(3)
N6 C30 1.349(3)
C30 C31 1.390(3)
C31 C32 1.388(3)
C31 H31 0.9500
C32 C33 1.390(3)
C32 H32 0.9500
C33 C34 1.384(3)
C33 H33 0.9500
C34 H34 0.9500
N7 O2 1.241(2)
N7 O3 1.251(2)
N7 O1 1.253(2)
